data_7052213
loop_
_publ_author_name
'Fuentealba, Mauricio'
'Hamon, Jean-Ren\'e'
'Carrillo, David'
'Manzur, Carolina'

_publ_section_title
;
 Trinuclear \p-conjugated chromophores formed by a neutral ferrocenyl
 group and a cationic mixed ruthenium sandwich linked through an
 unsymmetrical Schiff-base complex spacer
;
_journal_issue 10
_journal_name_full 'New Journal of Chemistry'
_journal_page_first 1815
_journal_paper_doi 10.1039/b707934f
_journal_volume 31
_journal_year 2007
_chemical_formula_moiety 'C23 H22 Fe N2 Ni O2'
_chemical_formula_sum 'C23 H22 Fe N2 Ni O2'
_chemical_formula_weight 472.99
_chemical_name_systematic
;
?
;
_space_group_IT_number 14
_symmetry_cell_setting monoclinic
_symmetry_space_group_name_Hall '-P 2yn'
_symmetry_space_group_name_H-M 'P 1 21/n 1'
_atom_sites_solution_hydrogens geom
_atom_sites_solution_primary direct
_atom_sites_solution_secondary difmap
_audit_creation_method SHELXL-97
_cell_angle_alpha 90.00
_cell_angle_beta 106.6370(10)
_cell_angle_gamma 90.00
_cell_formula_units_Z 4
_cell_length_a 11.0723(10)
_cell_length_b 9.9509(9)
_cell_length_c 18.5611(17)
_cell_measurement_reflns_used 998
_cell_measurement_temperature 298(2)
_cell_measurement_theta_max 28.11
_cell_measurement_theta_min 1.93
_cell_volume 1959.4(3)
_computing_cell_refinement 'Bruker SMART'
_computing_data_collection 'Bruker SMART'
_computing_data_reduction 'Bruker SAINT'
_computing_molecular_graphics 'Bruker SHELXTL'
_computing_publication_material 'Bruker SHELXTL'
_computing_structure_refinement 'SHELXL-97 (Sheldrick, 1997)'
_computing_structure_solution 'SHELXS-97 (Sheldrick, 1990)'
_diffrn_ambient_temperature 298(2)
_diffrn_measured_fraction_theta_full 0.998
_diffrn_measured_fraction_theta_max 0.927
_diffrn_radiation_monochromator graphite
_diffrn_radiation_source 'fine-focus sealed tube'
_diffrn_radiation_type MoK\a
_diffrn_radiation_wavelength 0.71073
_diffrn_reflns_av_R_equivalents 0.0273
_diffrn_reflns_av_sigmaI/netI 0.0312
_diffrn_reflns_limit_h_max 14
_diffrn_reflns_limit_h_min -14
_diffrn_reflns_limit_k_max 12
_diffrn_reflns_limit_k_min -12
_diffrn_reflns_limit_l_max 23
_diffrn_reflns_limit_l_min -24
_diffrn_reflns_number 16092
_diffrn_reflns_theta_full 26.00
_diffrn_reflns_theta_max 28.11
_diffrn_reflns_theta_min 1.93
_exptl_absorpt_coefficient_mu 1.723
_exptl_absorpt_correction_T_max 0.685
_exptl_absorpt_correction_T_min 0.556
_exptl_absorpt_correction_type multi-scan
_exptl_absorpt_process_details '(SADABS, Sheldrick, Bruker, 2000)'
_exptl_crystal_colour red
_exptl_crystal_density_diffrn 1.603
_exptl_crystal_density_method 'not measured'
_exptl_crystal_description block
_exptl_crystal_F_000 976
_exptl_crystal_size_max 0.47
_exptl_crystal_size_mid 0.37
_exptl_crystal_size_min 0.22
_refine_diff_density_max 1.014
_refine_diff_density_min -0.239
_refine_diff_density_rms 0.104
_refine_ls_extinction_method none
_refine_ls_goodness_of_fit_ref 1.043
_refine_ls_hydrogen_treatment constr
_refine_ls_matrix_type full
_refine_ls_number_parameters 263
_refine_ls_number_reflns 4434
_refine_ls_number_restraints 0
_refine_ls_restrained_S_all 1.043
_refine_ls_R_factor_all 0.0573
_refine_ls_R_factor_gt 0.0438
_refine_ls_shift/su_max 0.001
_refine_ls_shift/su_mean 0.000
_refine_ls_structure_factor_coef Fsqd
_refine_ls_weighting_details 'calc w=1/[\s^2^(Fo^2^)+(0.0730P)^2^+0.0000P] where P=(Fo^2^+2Fc^2^)/3'
_refine_ls_weighting_scheme calc
_refine_ls_wR_factor_gt 0.1090
_refine_ls_wR_factor_ref 0.1170
_reflns_number_gt 3470
_reflns_number_total 4434
_reflns_threshold_expression >2sigma(I)
_cod_data_source_file b707934f.txt
_cod_data_source_block aimfl11ab1
_cod_original_sg_symbol_H-M P2(1)/n
_cod_database_code 7052213

loop_
_symmetry_equiv_pos_as_xyz
'x, y, z'
'-x+1/2, y+1/2, -z+1/2'
'-x, -y, -z'
'x-1/2, -y-1/2, z-1/2'

loop_
_atom_site_label
_atom_site_type_symbol
_atom_site_fract_x
_atom_site_fract_y
_atom_site_fract_z
_atom_site_U_iso_or_equiv
_atom_site_adp_type
_atom_site_occupancy
_atom_site_symmetry_multiplicity
_atom_site_calc_flag
_atom_site_refinement_flags
_atom_site_disorder_assembly
_atom_site_disorder_group
Fe1 Fe 0.14069(3) 0.36882(3) 0.14483(2) 0.04283(14) Uani 1 1 d . . .
Ni1 Ni 0.52727(3) 0.13937(3) 0.058009(17) 0.03727(12) Uani 1 1 d . . .
N1 N 0.50070(19) 0.2612(2) -0.02042(11) 0.0432(5) Uani 1 1 d . . .
N2 N 0.67513(19) 0.0945(2) 0.03689(11) 0.0411(5) Uani 1 1 d . . .
O1 O 0.37636(15) 0.17459(17) 0.07812(9) 0.0443(4) Uani 1 1 d . . .
O2 O 0.55582(14) 0.02445(17) 0.13942(9) 0.0423(4) Uani 1 1 d . . .
C1 C 0.2984(3) 0.4811(3) 0.18370(17) 0.0592(7) Uani 1 1 d . . .
H1 H 0.3729 0.4782 0.1652 0.071 Uiso 1 1 calc R . .
C2 C 0.1929(3) 0.5651(3) 0.1563(2) 0.0696(9) Uani 1 1 d . . .
H2 H 0.1807 0.6315 0.1159 0.083 Uiso 1 1 calc R . .
C3 C 0.1088(3) 0.5364(4) 0.1986(2) 0.0815(11) Uani 1 1 d . . .
H3 H 0.0267 0.5791 0.1921 0.098 Uiso 1 1 calc R . .
C4 C 0.1613(3) 0.4357(5) 0.25063(19) 0.0805(11) Uani 1 1 d . . .
H4 H 0.1235 0.3962 0.2875 0.097 Uiso 1 1 calc R . .
C5 C 0.2787(3) 0.4030(4) 0.24104(18) 0.0683(9) Uani 1 1 d . . .
H5 H 0.3371 0.3353 0.2699 0.082 Uiso 1 1 calc R . .
C6 C 0.1713(2) 0.2496(3) 0.06298(14) 0.0452(6) Uani 1 1 d . . .
C7 C 0.0597(3) 0.3289(3) 0.03411(16) 0.0546(7) Uani 1 1 d . . .
H7 H 0.0450 0.3939 -0.0072 0.065 Uiso 1 1 calc R . .
C8 C -0.0246(3) 0.2985(3) 0.07657(17) 0.0612(8) Uani 1 1 d . . .
H8 H -0.1078 0.3391 0.0697 0.073 Uiso 1 1 calc R . .
C9 C 0.0315(3) 0.2008(3) 0.13052(19) 0.0603(7) Uani 1 1 d . . .
H9 H -0.0055 0.1613 0.1677 0.072 Uiso 1 1 calc R . .
C10 C 0.1513(3) 0.1701(3) 0.12160(17) 0.0531(7) Uani 1 1 d . . .
H10 H 0.2118 0.1061 0.1523 0.064 Uiso 1 1 calc R . .
C11 C 0.2877(2) 0.2519(2) 0.03979(13) 0.0419(5) Uani 1 1 d . . .
C12 C 0.2965(3) 0.3321(3) -0.01853(15) 0.0485(6) Uani 1 1 d . . .
H12 H 0.2279 0.3866 -0.0412 0.058 Uiso 1 1 calc R . .
C13 C 0.4018(3) 0.3379(2) -0.04656(14) 0.0467(6) Uani 1 1 d . . .
C14 C 0.3957(3) 0.4393(3) -0.10784(18) 0.0665(8) Uani 1 1 d . . .
H14A H 0.4636 0.5024 -0.0912 0.100 Uiso 1 1 calc R . .
H14B H 0.3167 0.4862 -0.1192 0.100 Uiso 1 1 calc R . .
H14C H 0.4028 0.3939 -0.1521 0.100 Uiso 1 1 calc R . .
C15 C 0.6092(3) 0.2760(3) -0.05008(16) 0.0544(7) Uani 1 1 d . . .
H15A H 0.6616 0.3504 -0.0255 0.065 Uiso 1 1 calc R . .
H15B H 0.5809 0.2939 -0.1037 0.065 Uiso 1 1 calc R . .
C16 C 0.6832(3) 0.1469(2) -0.03517(15) 0.0486(6) Uani 1 1 d . . .
H16A H 0.6482 0.0825 -0.0749 0.058 Uiso 1 1 calc R . .
H16B H 0.7705 0.1634 -0.0331 0.058 Uiso 1 1 calc R . .
C17 C 0.7628(2) 0.0156(2) 0.07460(14) 0.0432(6) Uani 1 1 d . . .
H17 H 0.8318 0.0021 0.0564 0.052 Uiso 1 1 calc R . .
C18 C 0.7623(2) -0.0527(2) 0.14183(14) 0.0419(5) Uani 1 1 d . . .
C19 C 0.8674(3) -0.1313(3) 0.17949(17) 0.0522(7) Uani 1 1 d . . .
H19 H 0.9372 -0.1332 0.1611 0.063 Uiso 1 1 calc R . .
C20 C 0.8701(3) -0.2042(3) 0.24156(16) 0.0580(7) Uani 1 1 d . . .
H20 H 0.9402 -0.2557 0.2654 0.070 Uiso 1 1 calc R . .
C21 C 0.7646(3) -0.2000(3) 0.26887(14) 0.0528(7) Uani 1 1 d . . .
H21 H 0.7647 -0.2501 0.3112 0.063 Uiso 1 1 calc R . .
C22 C 0.6624(3) -0.1242(2) 0.23484(15) 0.0481(6) Uani 1 1 d . . .
H22 H 0.5942 -0.1230 0.2546 0.058 Uiso 1 1 calc R . .
C23 C 0.6571(2) -0.0469(2) 0.17002(13) 0.0398(5) Uani 1 1 d . . .

loop_
_atom_site_aniso_label
_atom_site_aniso_U_11
_atom_site_aniso_U_22
_atom_site_aniso_U_33
_atom_site_aniso_U_23
_atom_site_aniso_U_13
_atom_site_aniso_U_12
Fe1 0.0353(2) 0.0435(2) 0.0498(2) -0.00490(15) 0.01237(17) -0.00186(14)
Ni1 0.0373(2) 0.0360(2) 0.03682(19) -0.00091(12) 0.00789(14) 0.00076(11)
N1 0.0491(12) 0.0397(11) 0.0396(11) 0.0014(9) 0.0108(9) -0.0022(9)
N2 0.0402(11) 0.0427(11) 0.0392(11) -0.0055(9) 0.0092(9) -0.0082(9)
O1 0.0426(9) 0.0445(9) 0.0451(9) 0.0065(8) 0.0117(8) 0.0113(8)
O2 0.0368(9) 0.0470(10) 0.0420(9) 0.0044(8) 0.0096(7) 0.0065(7)
C1 0.0460(16) 0.0635(18) 0.074(2) -0.0160(16) 0.0257(14) -0.0182(14)
C2 0.072(2) 0.0461(17) 0.093(2) -0.0107(16) 0.0282(19) -0.0111(15)
C3 0.0552(19) 0.077(2) 0.120(3) -0.052(2) 0.037(2) -0.0113(17)
C4 0.067(2) 0.123(3) 0.058(2) -0.031(2) 0.0280(17) -0.033(2)
C5 0.0533(18) 0.087(2) 0.0548(18) -0.0104(16) 0.0004(15) -0.0184(16)
C6 0.0436(14) 0.0400(13) 0.0477(14) -0.0057(11) 0.0063(11) 0.0060(11)
C7 0.0472(16) 0.0524(15) 0.0545(16) -0.0057(13) -0.0007(13) 0.0120(12)
C8 0.0361(14) 0.0631(19) 0.077(2) -0.0175(16) 0.0045(14) -0.0019(13)
C9 0.0488(16) 0.0524(17) 0.080(2) -0.0056(16) 0.0193(15) -0.0117(13)
C10 0.0488(15) 0.0397(13) 0.0697(19) 0.0012(13) 0.0154(14) -0.0003(12)
C11 0.0436(13) 0.0360(12) 0.0407(13) -0.0075(10) 0.0038(11) 0.0048(10)
C12 0.0525(15) 0.0415(13) 0.0456(14) 0.0042(11) 0.0047(12) 0.0103(12)
C13 0.0607(17) 0.0381(13) 0.0372(13) -0.0024(10) 0.0076(12) 0.0012(12)
C14 0.084(2) 0.0555(18) 0.0595(18) 0.0152(15) 0.0198(16) 0.0066(16)
C15 0.0594(17) 0.0510(16) 0.0543(16) 0.0057(13) 0.0190(13) -0.0085(13)
C16 0.0509(15) 0.0525(15) 0.0456(14) -0.0018(12) 0.0188(12) -0.0086(12)
C17 0.0360(13) 0.0437(13) 0.0493(14) -0.0093(11) 0.0111(11) -0.0026(10)
C18 0.0378(13) 0.0395(13) 0.0454(13) -0.0055(11) 0.0070(10) 0.0006(10)
C19 0.0398(14) 0.0570(17) 0.0582(17) 0.0020(13) 0.0118(13) 0.0099(11)
C20 0.0499(16) 0.0541(17) 0.0628(18) 0.0009(14) 0.0047(14) 0.0172(13)
C21 0.0598(17) 0.0490(15) 0.0435(15) 0.0045(12) 0.0050(13) 0.0105(13)
C22 0.0447(15) 0.0507(16) 0.0489(15) 0.0052(12) 0.0136(12) 0.0042(11)
C23 0.0396(13) 0.0347(12) 0.0411(12) -0.0027(10) 0.0049(10) 0.0009(10)

loop_
_atom_type_symbol
_atom_type_description
_atom_type_scat_dispersion_real
_atom_type_scat_dispersion_imag
_atom_type_scat_source
C C 0.0033 0.0016 'International Tables Vol C Tables 4.2.6.8 and 6.1.1.4'
H H 0.0000 0.0000 'International Tables Vol C Tables 4.2.6.8 and 6.1.1.4'
N N 0.0061 0.0033 'International Tables Vol C Tables 4.2.6.8 and 6.1.1.4'
O O 0.0106 0.0060 'International Tables Vol C Tables 4.2.6.8 and 6.1.1.4'
Ni Ni 0.3393 1.1124 'International Tables Vol C Tables 4.2.6.8 and 6.1.1.4'
Fe Fe 0.3463 0.8444 'International Tables Vol C Tables 4.2.6.8 and 6.1.1.4'

loop_
_geom_angle_atom_site_label_1
_geom_angle_atom_site_label_2
_geom_angle_atom_site_label_3
_geom_angle
_geom_angle_site_symmetry_1
_geom_angle_site_symmetry_3
_geom_angle_publ_flag
C5 Fe1 C4 40.52(13) . . ?
C5 Fe1 C1 40.05(13) . . ?
C4 Fe1 C1 68.07(13) . . ?
C5 Fe1 C3 67.67(16) . . ?
C4 Fe1 C3 40.40(16) . . ?
C1 Fe1 C3 67.92(12) . . ?
C5 Fe1 C8 158.32(14) . . ?
C4 Fe1 C8 123.39(13) . . ?
C1 Fe1 C8 160.90(14) . . ?
C3 Fe1 C8 109.79(13) . . ?
C5 Fe1 C2 67.94(15) . . ?
C4 Fe1 C2 68.41(16) . . ?
C1 Fe1 C2 40.63(12) . . ?
C3 Fe1 C2 40.60(14) . . ?
C8 Fe1 C2 125.19(13) . . ?
C5 Fe1 C6 120.92(12) . . ?
C4 Fe1 C6 157.12(15) . . ?
C1 Fe1 C6 106.11(11) . . ?
C3 Fe1 C6 159.94(16) . . ?
C8 Fe1 C6 69.21(11) . . ?
C2 Fe1 C6 122.50(13) . . ?
C5 Fe1 C7 158.49(13) . . ?
C4 Fe1 C7 160.08(14) . . ?
C1 Fe1 C7 123.66(13) . . ?
C3 Fe1 C7 124.78(15) . . ?
C8 Fe1 C7 40.81(12) . . ?
C2 Fe1 C7 108.93(14) . . ?
C6 Fe1 C7 41.34(10) . . ?
C5 Fe1 C10 106.02(14) . . ?
C4 Fe1 C10 121.86(16) . . ?
C1 Fe1 C10 121.04(12) . . ?
C3 Fe1 C10 158.98(15) . . ?
C8 Fe1 C10 68.21(12) . . ?
C2 Fe1 C10 157.69(13) . . ?
C6 Fe1 C10 40.67(11) . . ?
C7 Fe1 C10 68.36(12) . . ?
C5 Fe1 C9 121.64(14) . . ?
C4 Fe1 C9 107.12(14) . . ?
C1 Fe1 C9 156.84(13) . . ?
C3 Fe1 C9 124.05(14) . . ?
C8 Fe1 C9 40.47(12) . . ?
C2 Fe1 C9 160.77(13) . . ?
C6 Fe1 C9 69.05(12) . . ?
C7 Fe1 C9 68.52(13) . . ?
C10 Fe1 C9 40.73(11) . . ?
N2 Ni1 O1 176.85(8) . . ?
N2 Ni1 O2 94.00(8) . . ?
O1 Ni1 O2 84.55(7) . . ?
N2 Ni1 N1 86.69(9) . . ?
O1 Ni1 N1 94.89(8) . . ?
O2 Ni1 N1 177.30(8) . . ?
C13 N1 C15 119.4(2) . . ?
C13 N1 Ni1 126.94(18) . . ?
C15 N1 Ni1 113.47(16) . . ?
C17 N2 C16 118.7(2) . . ?
C17 N2 Ni1 127.47(18) . . ?
C16 N2 Ni1 113.51(17) . . ?
C11 O1 Ni1 126.30(17) . . ?
C23 O2 Ni1 127.87(16) . . ?
C5 C1 C2 108.3(3) . . ?
C5 C1 Fe1 69.79(16) . . ?
C2 C1 Fe1 69.94(16) . . ?
C3 C2 C1 107.0(3) . . ?
C3 C2 Fe1 69.51(18) . . ?
C1 C2 Fe1 69.43(16) . . ?
C4 C3 C2 108.7(3) . . ?
C4 C3 Fe1 69.71(19) . . ?
C2 C3 Fe1 69.89(17) . . ?
C3 C4 C5 107.2(3) . . ?
C3 C4 Fe1 69.89(19) . . ?
C5 C4 Fe1 69.58(18) . . ?
C1 C5 C4 108.9(3) . . ?
C1 C5 Fe1 70.16(17) . . ?
C4 C5 Fe1 69.90(18) . . ?
C10 C6 C7 106.7(2) . . ?
C10 C6 C11 125.3(2) . . ?
C7 C6 C11 128.0(2) . . ?
C10 C6 Fe1 69.79(15) . . ?
C7 C6 Fe1 69.37(15) . . ?
C11 C6 Fe1 123.86(17) . . ?
C8 C7 C6 108.0(3) . . ?
C8 C7 Fe1 69.48(17) . . ?
C6 C7 Fe1 69.29(15) . . ?
C9 C8 C7 108.5(3) . . ?
C9 C8 Fe1 69.99(15) . . ?
C7 C8 Fe1 69.71(15) . . ?
C8 C9 C10 107.7(3) . . ?
C8 C9 Fe1 69.54(16) . . ?
C10 C9 Fe1 69.60(16) . . ?
C6 C10 C9 109.1(3) . . ?
C6 C10 Fe1 69.54(15) . . ?
C9 C10 Fe1 69.67(16) . . ?
O1 C11 C12 124.6(2) . . ?
O1 C11 C6 114.9(2) . . ?
C12 C11 C6 120.5(2) . . ?
C11 C12 C13 124.7(2) . . ?
N1 C13 C12 122.2(2) . . ?
N1 C13 C14 121.5(3) . . ?
C12 C13 C14 116.3(2) . . ?
N1 C15 C16 107.8(2) . . ?
N2 C16 C15 107.4(2) . . ?
N2 C17 C18 125.2(2) . . ?
C23 C18 C19 119.4(2) . . ?
C23 C18 C17 121.2(2) . . ?
C19 C18 C17 119.4(2) . . ?
C20 C19 C18 122.2(3) . . ?
C19 C20 C21 118.3(2) . . ?
C22 C21 C20 121.3(3) . . ?
C21 C22 C23 121.6(3) . . ?
O2 C23 C18 123.9(2) . . ?
O2 C23 C22 119.0(2) . . ?
C18 C23 C22 117.1(2) . . ?

loop_
_geom_bond_atom_site_label_1
_geom_bond_atom_site_label_2
_geom_bond_distance
_geom_bond_site_symmetry_2
_geom_bond_publ_flag
Fe1 C5 2.019(3) . ?
Fe1 C4 2.023(3) . ?
Fe1 C1 2.024(3) . ?
Fe1 C3 2.026(3) . ?
Fe1 C8 2.029(3) . ?
Fe1 C2 2.031(3) . ?
Fe1 C6 2.031(2) . ?
Fe1 C7 2.032(3) . ?
Fe1 C10 2.034(3) . ?
Fe1 C9 2.035(3) . ?
Ni1 N2 1.844(2) . ?
Ni1 O1 1.8470(17) . ?
Ni1 O2 1.8486(16) . ?
Ni1 N1 1.8522(19) . ?
N1 C13 1.308(3) . ?
N1 C15 1.466(3) . ?
N2 C17 1.288(3) . ?
N2 C16 1.462(3) . ?
O1 C11 1.290(3) . ?
O2 C23 1.311(3) . ?
C1 C5 1.385(4) . ?
C1 C2 1.408(4) . ?
C2 C3 1.407(5) . ?
C3 C4 1.398(5) . ?
C4 C5 1.400(5) . ?
C6 C10 1.413(4) . ?
C6 C7 1.434(3) . ?
C6 C11 1.471(3) . ?
C7 C8 1.416(4) . ?
C8 C9 1.406(4) . ?
C9 C10 1.416(4) . ?
C11 C12 1.371(4) . ?
C12 C13 1.408(4) . ?
C13 C14 1.508(4) . ?
C15 C16 1.506(4) . ?
C17 C18 1.422(3) . ?
C18 C23 1.409(3) . ?
C18 C19 1.410(3) . ?
C19 C20 1.354(4) . ?
C20 C21 1.401(4) . ?
C21 C22 1.356(4) . ?
C22 C23 1.415(3) . ?

loop_
_geom_torsion_atom_site_label_1
_geom_torsion_atom_site_label_2
_geom_torsion_atom_site_label_3
_geom_torsion_atom_site_label_4
_geom_torsion
_geom_torsion_site_symmetry_1
_geom_torsion_site_symmetry_2
_geom_torsion_site_symmetry_3
_geom_torsion_site_symmetry_4
_geom_torsion_publ_flag
N2 Ni1 N1 C13 176.5(2) . . . . ?
O1 Ni1 N1 C13 -0.7(2) . . . . ?
O2 Ni1 N1 C13 -78.7(18) . . . . ?
N2 Ni1 N1 C15 -8.41(17) . . . . ?
O1 Ni1 N1 C15 174.32(17) . . . . ?
O2 Ni1 N1 C15 96.3(17) . . . . ?
O1 Ni1 N2 C17 -66.5(15) . . . . ?
O2 Ni1 N2 C17 -4.1(2) . . . . ?
N1 Ni1 N2 C17 173.3(2) . . . . ?
O1 Ni1 N2 C16 107.1(15) . . . . ?
O2 Ni1 N2 C16 169.56(16) . . . . ?
N1 Ni1 N2 C16 -13.06(17) . . . . ?
N2 Ni1 O1 C11 -114.5(15) . . . . ?
O2 Ni1 O1 C11 -177.11(19) . . . . ?
N1 Ni1 O1 C11 5.5(2) . . . . ?
N2 Ni1 O2 C23 6.22(19) . . . . ?
O1 Ni1 O2 C23 -176.58(19) . . . . ?
N1 Ni1 O2 C23 -98.4(17) . . . . ?
C4 Fe1 C1 C5 37.4(2) . . . . ?
C3 Fe1 C1 C5 81.1(2) . . . . ?
C8 Fe1 C1 C5 168.0(3) . . . . ?
C2 Fe1 C1 C5 119.3(3) . . . . ?
C6 Fe1 C1 C5 -119.2(2) . . . . ?
C7 Fe1 C1 C5 -160.89(19) . . . . ?
C10 Fe1 C1 C5 -77.6(2) . . . . ?
C9 Fe1 C1 C5 -44.9(4) . . . . ?
C5 Fe1 C1 C2 -119.3(3) . . . . ?
C4 Fe1 C1 C2 -82.0(2) . . . . ?
C3 Fe1 C1 C2 -38.2(2) . . . . ?
C8 Fe1 C1 C2 48.6(4) . . . . ?
C6 Fe1 C1 C2 121.5(2) . . . . ?
C7 Fe1 C1 C2 79.8(2) . . . . ?
C10 Fe1 C1 C2 163.1(2) . . . . ?
C9 Fe1 C1 C2 -164.2(3) . . . . ?
C5 C1 C2 C3 0.2(3) . . . . ?
Fe1 C1 C2 C3 59.6(2) . . . . ?
C5 C1 C2 Fe1 -59.5(2) . . . . ?
C5 Fe1 C2 C3 -81.0(2) . . . . ?
C4 Fe1 C2 C3 -37.2(2) . . . . ?
C1 Fe1 C2 C3 -118.2(3) . . . . ?
C8 Fe1 C2 C3 79.3(3) . . . . ?
C6 Fe1 C2 C3 165.5(2) . . . . ?
C7 Fe1 C2 C3 121.8(2) . . . . ?
C10 Fe1 C2 C3 -159.2(3) . . . . ?
C9 Fe1 C2 C3 42.9(5) . . . . ?
C5 Fe1 C2 C1 37.25(19) . . . . ?
C4 Fe1 C2 C1 81.1(2) . . . . ?
C3 Fe1 C2 C1 118.2(3) . . . . ?
C8 Fe1 C2 C1 -162.52(18) . . . . ?
C6 Fe1 C2 C1 -76.3(2) . . . . ?
C7 Fe1 C2 C1 -120.0(2) . . . . ?
C10 Fe1 C2 C1 -41.0(4) . . . . ?
C9 Fe1 C2 C1 161.1(4) . . . . ?
C1 C2 C3 C4 -0.5(4) . . . . ?
Fe1 C2 C3 C4 59.1(2) . . . . ?
C1 C2 C3 Fe1 -59.6(2) . . . . ?
C5 Fe1 C3 C4 -38.2(2) . . . . ?
C1 Fe1 C3 C4 -81.7(2) . . . . ?
C8 Fe1 C3 C4 118.7(2) . . . . ?
C2 Fe1 C3 C4 -119.9(3) . . . . ?
C6 Fe1 C3 C4 -157.9(3) . . . . ?
C7 Fe1 C3 C4 161.82(19) . . . . ?
C10 Fe1 C3 C4 38.1(4) . . . . ?
C9 Fe1 C3 C4 75.8(2) . . . . ?
C5 Fe1 C3 C2 81.7(2) . . . . ?
C4 Fe1 C3 C2 119.9(3) . . . . ?
C1 Fe1 C3 C2 38.3(2) . . . . ?
C8 Fe1 C3 C2 -121.4(2) . . . . ?
C6 Fe1 C3 C2 -38.0(5) . . . . ?
C7 Fe1 C3 C2 -78.3(3) . . . . ?
C10 Fe1 C3 C2 158.0(3) . . . . ?
C9 Fe1 C3 C2 -164.3(2) . . . . ?
C2 C3 C4 C5 0.6(4) . . . . ?
Fe1 C3 C4 C5 59.8(2) . . . . ?
C2 C3 C4 Fe1 -59.2(2) . . . . ?
C5 Fe1 C4 C3 118.2(3) . . . . ?
C1 Fe1 C4 C3 81.2(2) . . . . ?
C8 Fe1 C4 C3 -81.4(2) . . . . ?
C2 Fe1 C4 C3 37.3(2) . . . . ?
C6 Fe1 C4 C3 160.6(3) . . . . ?
C7 Fe1 C4 C3 -48.8(5) . . . . ?
C10 Fe1 C4 C3 -164.91(18) . . . . ?
C9 Fe1 C4 C3 -122.8(2) . . . . ?
C1 Fe1 C4 C5 -37.0(2) . . . . ?
C3 Fe1 C4 C5 -118.2(3) . . . . ?
C8 Fe1 C4 C5 160.4(2) . . . . ?
C2 Fe1 C4 C5 -80.9(2) . . . . ?
C6 Fe1 C4 C5 42.4(4) . . . . ?
C7 Fe1 C4 C5 -167.0(4) . . . . ?
C10 Fe1 C4 C5 76.9(2) . . . . ?
C9 Fe1 C4 C5 119.0(2) . . . . ?
C2 C1 C5 C4 0.2(3) . . . . ?
Fe1 C1 C5 C4 -59.4(2) . . . . ?
C2 C1 C5 Fe1 59.6(2) . . . . ?
C3 C4 C5 C1 -0.5(4) . . . . ?
Fe1 C4 C5 C1 59.5(2) . . . . ?
C3 C4 C5 Fe1 -60.0(2) . . . . ?
C4 Fe1 C5 C1 -119.9(3) . . . . ?
C3 Fe1 C5 C1 -81.8(2) . . . . ?
C8 Fe1 C5 C1 -169.4(3) . . . . ?
C2 Fe1 C5 C1 -37.77(19) . . . . ?
C6 Fe1 C5 C1 77.9(2) . . . . ?
C7 Fe1 C5 C1 48.0(5) . . . . ?
C10 Fe1 C5 C1 119.48(19) . . . . ?
C9 Fe1 C5 C1 160.97(18) . . . . ?
C1 Fe1 C5 C4 119.9(3) . . . . ?
C3 Fe1 C5 C4 38.1(2) . . . . ?
C8 Fe1 C5 C4 -49.4(5) . . . . ?
C2 Fe1 C5 C4 82.1(3) . . . . ?
C6 Fe1 C5 C4 -162.2(2) . . . . ?
C7 Fe1 C5 C4 167.9(3) . . . . ?
C10 Fe1 C5 C4 -120.6(2) . . . . ?
C9 Fe1 C5 C4 -79.1(3) . . . . ?
C5 Fe1 C6 C10 78.3(2) . . . . ?
C4 Fe1 C6 C10 47.5(4) . . . . ?
C1 Fe1 C6 C10 119.17(17) . . . . ?
C3 Fe1 C6 C10 -171.3(3) . . . . ?
C8 Fe1 C6 C10 -80.37(18) . . . . ?
C2 Fe1 C6 C10 160.35(18) . . . . ?
C7 Fe1 C6 C10 -117.8(2) . . . . ?
C9 Fe1 C6 C10 -36.92(16) . . . . ?
C5 Fe1 C6 C7 -163.95(19) . . . . ?
C4 Fe1 C6 C7 165.3(3) . . . . ?
C1 Fe1 C6 C7 -123.04(19) . . . . ?
C3 Fe1 C6 C7 -53.5(4) . . . . ?
C8 Fe1 C6 C7 37.43(18) . . . . ?
C2 Fe1 C6 C7 -81.9(2) . . . . ?
C10 Fe1 C6 C7 117.8(2) . . . . ?
C9 Fe1 C6 C7 80.88(19) . . . . ?
C5 Fe1 C6 C11 -41.3(3) . . . . ?
C4 Fe1 C6 C11 -72.1(4) . . . . ?
C1 Fe1 C6 C11 -0.4(2) . . . . ?
C3 Fe1 C6 C11 69.1(4) . . . . ?
C8 Fe1 C6 C11 160.0(2) . . . . ?
C2 Fe1 C6 C11 40.7(3) . . . . ?
C7 Fe1 C6 C11 122.6(3) . . . . ?
C10 Fe1 C6 C11 -119.6(3) . . . . ?
C9 Fe1 C6 C11 -156.5(2) . . . . ?
C10 C6 C7 C8 1.2(3) . . . . ?
C11 C6 C7 C8 -176.3(2) . . . . ?
Fe1 C6 C7 C8 -58.88(19) . . . . ?
C10 C6 C7 Fe1 60.09(18) . . . . ?
C11 C6 C7 Fe1 -117.5(3) . . . . ?
C5 Fe1 C7 C8 159.9(4) . . . . ?
C4 Fe1 C7 C8 -43.6(5) . . . . ?
C1 Fe1 C7 C8 -164.99(18) . . . . ?
C3 Fe1 C7 C8 -80.0(2) . . . . ?
C2 Fe1 C7 C8 -122.35(19) . . . . ?
C6 Fe1 C7 C8 119.6(2) . . . . ?
C10 Fe1 C7 C8 81.29(19) . . . . ?
C9 Fe1 C7 C8 37.33(17) . . . . ?
C5 Fe1 C7 C6 40.3(4) . . . . ?
C4 Fe1 C7 C6 -163.2(4) . . . . ?
C1 Fe1 C7 C6 75.4(2) . . . . ?
C3 Fe1 C7 C6 160.38(18) . . . . ?
C8 Fe1 C7 C6 -119.6(2) . . . . ?
C2 Fe1 C7 C6 118.04(18) . . . . ?
C10 Fe1 C7 C6 -38.33(16) . . . . ?
C9 Fe1 C7 C6 -82.28(18) . . . . ?
C6 C7 C8 C9 -0.7(3) . . . . ?
Fe1 C7 C8 C9 -59.47(19) . . . . ?
C6 C7 C8 Fe1 58.76(18) . . . . ?
C5 Fe1 C8 C9 -40.5(4) . . . . ?
C4 Fe1 C8 C9 -76.7(3) . . . . ?
C1 Fe1 C8 C9 160.8(3) . . . . ?
C3 Fe1 C8 C9 -119.7(2) . . . . ?
C2 Fe1 C8 C9 -162.47(19) . . . . ?
C6 Fe1 C8 C9 81.71(19) . . . . ?
C7 Fe1 C8 C9 119.6(2) . . . . ?
C10 Fe1 C8 C9 37.93(18) . . . . ?
C5 Fe1 C8 C7 -160.1(3) . . . . ?
C4 Fe1 C8 C7 163.7(2) . . . . ?
C1 Fe1 C8 C7 41.2(4) . . . . ?
C3 Fe1 C8 C7 120.7(2) . . . . ?
C2 Fe1 C8 C7 77.9(2) . . . . ?
C6 Fe1 C8 C7 -37.90(16) . . . . ?
C10 Fe1 C8 C7 -81.68(18) . . . . ?
C9 Fe1 C8 C7 -119.6(2) . . . . ?
C7 C8 C9 C10 -0.1(3) . . . . ?
Fe1 C8 C9 C10 -59.37(19) . . . . ?
C7 C8 C9 Fe1 59.29(19) . . . . ?
C5 Fe1 C9 C8 163.63(19) . . . . ?
C4 Fe1 C9 C8 121.7(2) . . . . ?
C1 Fe1 C9 C8 -164.1(3) . . . . ?
C3 Fe1 C9 C8 80.6(2) . . . . ?
C2 Fe1 C9 C8 48.4(5) . . . . ?
C6 Fe1 C9 C8 -82.14(19) . . . . ?
C7 Fe1 C9 C8 -37.64(17) . . . . ?
C10 Fe1 C9 C8 -119.0(3) . . . . ?
C5 Fe1 C9 C10 -77.4(2) . . . . ?
C4 Fe1 C9 C10 -119.3(2) . . . . ?
C1 Fe1 C9 C10 -45.1(4) . . . . ?
C3 Fe1 C9 C10 -160.4(2) . . . . ?
C8 Fe1 C9 C10 119.0(3) . . . . ?
C2 Fe1 C9 C10 167.4(4) . . . . ?
C6 Fe1 C9 C10 36.86(17) . . . . ?
C7 Fe1 C9 C10 81.36(19) . . . . ?
C7 C6 C10 C9 -1.3(3) . . . . ?
C11 C6 C10 C9 176.4(2) . . . . ?
Fe1 C6 C10 C9 58.55(19) . . . . ?
C7 C6 C10 Fe1 -59.82(17) . . . . ?
C11 C6 C10 Fe1 117.8(2) . . . . ?
C8 C9 C10 C6 0.9(3) . . . . ?
Fe1 C9 C10 C6 -58.48(18) . . . . ?
C8 C9 C10 Fe1 59.33(19) . . . . ?
C5 Fe1 C10 C6 -119.09(17) . . . . ?
C4 Fe1 C10 C6 -160.27(16) . . . . ?
C1 Fe1 C10 C6 -78.26(19) . . . . ?
C3 Fe1 C10 C6 171.7(3) . . . . ?
C8 Fe1 C10 C6 83.03(17) . . . . ?
C2 Fe1 C10 C6 -48.3(4) . . . . ?
C7 Fe1 C10 C6 38.95(15) . . . . ?
C9 Fe1 C10 C6 120.7(2) . . . . ?
C5 Fe1 C10 C9 120.2(2) . . . . ?
C4 Fe1 C10 C9 79.0(2) . . . . ?
C1 Fe1 C10 C9 161.01(19) . . . . ?
C3 Fe1 C10 C9 51.0(4) . . . . ?
C8 Fe1 C10 C9 -37.69(18) . . . . ?
C2 Fe1 C10 C9 -169.1(3) . . . . ?
C6 Fe1 C10 C9 -120.7(2) . . . . ?
C7 Fe1 C10 C9 -81.8(2) . . . . ?
Ni1 O1 C11 C12 -7.0(3) . . . . ?
Ni1 O1 C11 C6 173.06(15) . . . . ?
C10 C6 C11 O1 -0.7(3) . . . . ?
C7 C6 C11 O1 176.5(2) . . . . ?
Fe1 C6 C11 O1 87.3(2) . . . . ?
C10 C6 C11 C12 179.4(3) . . . . ?
C7 C6 C11 C12 -3.5(4) . . . . ?
Fe1 C6 C11 C12 -92.7(3) . . . . ?
O1 C11 C12 C13 2.4(4) . . . . ?
C6 C11 C12 C13 -177.7(2) . . . . ?
C15 N1 C13 C12 -177.6(2) . . . . ?
Ni1 N1 C13 C12 -2.8(4) . . . . ?
C15 N1 C13 C14 1.4(4) . . . . ?
Ni1 N1 C13 C14 176.14(19) . . . . ?
C11 C12 C13 N1 2.8(4) . . . . ?
C11 C12 C13 C14 -176.2(3) . . . . ?
C13 N1 C15 C16 -157.9(2) . . . . ?
Ni1 N1 C15 C16 26.6(3) . . . . ?
C17 N2 C16 C15 -155.5(2) . . . . ?
Ni1 N2 C16 C15 30.2(2) . . . . ?
N1 C15 C16 N2 -35.1(3) . . . . ?
C16 N2 C17 C18 -174.0(2) . . . . ?
Ni1 N2 C17 C18 -0.7(3) . . . . ?
N2 C17 C18 C23 5.3(4) . . . . ?
N2 C17 C18 C19 -177.0(2) . . . . ?
C23 C18 C19 C20 1.2(4) . . . . ?
C17 C18 C19 C20 -176.6(2) . . . . ?
C18 C19 C20 C21 -0.3(4) . . . . ?
C19 C20 C21 C22 -0.6(4) . . . . ?
C20 C21 C22 C23 0.5(4) . . . . ?
Ni1 O2 C23 C18 -3.6(3) . . . . ?
Ni1 O2 C23 C22 176.93(17) . . . . ?
C19 C18 C23 O2 179.2(2) . . . . ?
C17 C18 C23 O2 -3.0(4) . . . . ?
C19 C18 C23 C22 -1.3(3) . . . . ?
C17 C18 C23 C22 176.4(2) . . . . ?
C21 C22 C23 O2 179.9(2) . . . . ?
C21 C22 C23 C18 0.5(4) . . . . ?
